data_7118566
loop_
_publ_author_name
'd'Agostino, Simone'
'Spinelli, Floriana'
'Boanini, Elisa'
'Braga, Dario'
'Grepioni, Fabrizia'

_publ_section_title
;
 Single crystal to single crystal [2+2] photoreactions in chloride and
 sulphate salts of 4-amino-cinnamic acid via solid-solution formation: a
 structural and kinetic study.
;
_journal_issue 9
_journal_name_full 'Chemical communications (Cambridge, England)'
_journal_page_first 1899
_journal_page_last 1902
_journal_paper_doi 10.1039/c5cc09412g
_journal_volume 52
_journal_year 2016
_chemical_formula_sum 'C9 H10 Cl N O2'
_chemical_formula_weight 199.63
_chemical_name_systematic
;
 ?
;
_space_group_IT_number 14
_symmetry_cell_setting monoclinic
_symmetry_space_group_name_Hall '-P 2ybc'
_symmetry_space_group_name_H-M 'P 1 21/c 1'
_atom_sites_solution_hydrogens geom
_atom_sites_solution_primary direct
_atom_sites_solution_secondary difmap
_audit_creation_method SHELXL-97
_audit_update_record
;
2015-11-12 deposited with the CCDC.
2015-12-08 downloaded from the CCDC.
;
_cell_angle_alpha 90.00
_cell_angle_beta 91.475(10)
_cell_angle_gamma 90.00
_cell_formula_units_Z 4
_cell_length_a 5.6409(5)
_cell_length_b 8.5631(8)
_cell_length_c 19.131(3)
_cell_measurement_reflns_used 1660
_cell_measurement_temperature 298
_cell_measurement_theta_max 23.7200
_cell_measurement_theta_min 3.1830
_cell_volume 923.79(19)
_computing_cell_refinement
;
CrysAlisPro, Agilent Technologies,
Version 1.171.37.33 (release 27-03-2014 CrysAlis171 .NET)
(compiled Mar 27 2014,17:12:48)
;
_computing_data_collection
;
CrysAlisPro, Agilent Technologies,
Version 1.171.37.33 (release 27-03-2014 CrysAlis171 .NET)
(compiled Mar 27 2014,17:12:48)
;
_computing_data_reduction
;
CrysAlisPro, Agilent Technologies,
Version 1.171.37.33 (release 27-03-2014 CrysAlis171 .NET)
(compiled Mar 27 2014,17:12:48)
;
_computing_structure_refinement 'SHELXL-97 (Sheldrick, 2008)'
_computing_structure_solution 'SHELXS-97 (Sheldrick, 2008)'
_diffrn_ambient_temperature 298
_diffrn_detector 'CCD plate'
_diffrn_detector_area_resol_mean 16.1340
_diffrn_detector_type Sapphire3
_diffrn_measured_fraction_theta_full 0.999
_diffrn_measured_fraction_theta_max 0.896
_diffrn_measurement_details
;
  1 omega  -52.00   46.00   1.0000   55.0000
omega____ theta____ kappa____ phi______ frames
    -       17.6096  -77.0000 -120.0000 98

  2 omega   -1.00   86.00   1.0000   55.0000
omega____ theta____ kappa____ phi______ frames
    -       17.6096   57.0000   60.0000 87

  3 omega   -1.00   86.00   1.0000   55.0000
omega____ theta____ kappa____ phi______ frames
    -       17.6096   57.0000    0.0000 87

  4 omega  -11.00   87.00   1.0000   55.0000
omega____ theta____ kappa____ phi______ frames
    -       17.6096   77.0000 -180.0000 98

  5 omega   34.00   92.00   1.0000   55.0000
omega____ theta____ kappa____ phi______ frames
    -       17.6096  179.0000 -120.0000 58

  6 omega   34.00   65.00   1.0000   55.0000
omega____ theta____ kappa____ phi______ frames
    -       17.6096  179.0000   60.0000 31

  7 omega  -25.00   58.00   1.0000   55.0000
omega____ theta____ kappa____ phi______ frames
    -       17.6096  -99.0000   60.0000 83

;
_diffrn_measurement_device 'four-circle diffractometer'
_diffrn_measurement_device_type 'Xcalibur, Sapphire3'
_diffrn_radiation_monochromator graphite
_diffrn_radiation_probe x-ray
_diffrn_radiation_type 'Mo K\a'
_diffrn_radiation_wavelength 0.71073
_diffrn_reflns_av_R_equivalents 0.0695
_diffrn_reflns_av_sigmaI/netI 0.0839
_diffrn_reflns_limit_h_max 7
_diffrn_reflns_limit_h_min -7
_diffrn_reflns_limit_k_max 11
_diffrn_reflns_limit_k_min -11
_diffrn_reflns_limit_l_max 26
_diffrn_reflns_limit_l_min -26
_diffrn_reflns_number 10461
_diffrn_reflns_theta_full 25.00
_diffrn_reflns_theta_max 29.47
_diffrn_reflns_theta_min 2.61
_diffrn_source 'Enhance (Mo) X-ray Source'
_exptl_absorpt_coefficient_mu 0.378
_exptl_absorpt_correction_T_max 1.00000
_exptl_absorpt_correction_T_min 0.79562
_exptl_absorpt_correction_type multi-scan
_exptl_absorpt_process_details
;
CrysAlisPro, Agilent Technologies,
Version 1.171.37.33 (release 27-03-2014 CrysAlis171 .NET)
(compiled Mar 27 2014,17:12:48)
Empirical absorption correction using spherical harmonics,
 implemented in SCALE3 ABSPACK scaling algorithm.
;
_exptl_crystal_colour YELLOW
_exptl_crystal_density_diffrn 1.435
_exptl_crystal_density_method 'not measured'
_exptl_crystal_description PRISM
_exptl_crystal_F_000 416
_exptl_crystal_size_max 0.06
_exptl_crystal_size_mid 0.04
_exptl_crystal_size_min 0.02
_refine_diff_density_max 0.380
_refine_diff_density_min -0.277
_refine_diff_density_rms 0.056
_refine_ls_extinction_method none
_refine_ls_goodness_of_fit_ref 1.031
_refine_ls_hydrogen_treatment mixed
_refine_ls_matrix_type full
_refine_ls_number_parameters 119
_refine_ls_number_reflns 2304
_refine_ls_number_restraints 0
_refine_ls_restrained_S_all 1.031
_refine_ls_R_factor_all 0.1963
_refine_ls_R_factor_gt 0.0877
_refine_ls_shift/su_max 0.000
_refine_ls_shift/su_mean 0.000
_refine_ls_structure_factor_coef Fsqd
_refine_ls_weighting_details 'calc w=1/[\s^2^(Fo^2^)+(0.0565P)^2^+1.6279P] where P=(Fo^2^+2Fc^2^)/3'
_refine_ls_weighting_scheme calc
_refine_ls_wR_factor_gt 0.1908
_refine_ls_wR_factor_ref 0.2345
_reflns_number_gt 1028
_reflns_number_total 2304
_reflns_threshold_expression >2\s(I)
_cod_data_source_file c5cc09412g2.cif
_cod_data_source_block 1HCl_68
_cod_depositor_comments
;
The following automatic conversions were performed:

'_symmetry_cell_setting' value 'MONOCLINIC' changed to 'monoclinic'
according to
/usr/data/users/saulius/crontab/automatic-downloads/rss-feeds/RSC/lib/dictionaries/cif_core.dic
dictionary named 'cif_core.dic' version 2.4.2 from 2011-04-26.

Automatic conversion script
Id: cif_fix_values 4268 2015-11-12 08:31:59Z antanas 
;
_cod_original_cell_volume 923.78(19)
_cod_original_sg_symbol_H-M P21/C
_cod_database_code 7118566

loop_
_symmetry_equiv_pos_as_xyz
'x, y, z'
'-x, y+1/2, -z+1/2'
'-x, -y, -z'
'x, -y-1/2, z-1/2'

loop_
_atom_site_label
_atom_site_type_symbol
_atom_site_fract_x
_atom_site_fract_y
_atom_site_fract_z
_atom_site_U_iso_or_equiv
_atom_site_adp_type
_atom_site_occupancy
_atom_site_symmetry_multiplicity
_atom_site_calc_flag
_atom_site_refinement_flags
_atom_site_disorder_assembly
_atom_site_disorder_group
C7A C 0.4801(14) 0.7105(9) 0.0377(4) 0.064(2) Uiso 0.674(10) 1 d P A 1
H7A H 0.5903 0.7323 0.0734 0.077 Uiso 0.674(10) 1 calc PR A 1
C8A C 0.2975(14) 0.6231(11) 0.0540(5) 0.066(2) Uiso 0.674(10) 1 d P A 1
H8A H 0.1738 0.6095 0.0215 0.079 Uiso 0.674(10) 1 calc PR A 1
C7B C 0.573(3) 0.6245(19) 0.0031(8) 0.062(5) Uiso 0.326(10) 1 d P . 2
H7B H 0.6617 0.6478 0.0466 0.075 Uiso 0.326(10) 1 calc PR A 2
C8B C 0.342(3) 0.5477(19) 0.0232(8) 0.059(5) Uiso 0.326(10) 1 d P . 2
H8B H 0.2064 0.5872 -0.0046 0.070 Uiso 0.326(10) 1 calc PR A 2
C3 C 0.3621(9) 0.7772(7) -0.0892(3) 0.0772(16) Uani 1 1 d . A .
H3 H 0.2307 0.7120 -0.0866 0.093 Uiso 1 1 calc R . .
C4 C 0.7279(10) 0.8739(7) -0.0418(3) 0.0862(19) Uani 1 1 d . A .
H4 H 0.8438 0.8760 -0.0064 0.103 Uiso 1 1 calc R . .
C1 C 0.5843(8) 0.9620(6) -0.1519(3) 0.0588(13) Uani 1 1 d . A .
C6 C 0.5285(10) 0.7799(7) -0.0346(3) 0.0860(19) Uani 1 1 d . . .
C9 C 0.2867(10) 0.5535(7) 0.1166(4) 0.0832(18) Uani 1 1 d . . .
C2 C 0.3894(9) 0.8697(6) -0.1469(3) 0.0665(14) Uani 1 1 d . . .
H2 H 0.2746 0.8694 -0.1827 0.080 Uiso 1 1 calc R A .
C5 C 0.7562(9) 0.9642(7) -0.1009(3) 0.0714(15) Uani 1 1 d . . .
H5 H 0.8908 1.0256 -0.1056 0.086 Uiso 1 1 calc R A .
Cl1 Cl 0.8971(2) 0.78306(19) 0.23243(8) 0.0801(6) Uani 1 1 d . . .
O2 O 0.1073(7) 0.4582(6) 0.1268(3) 0.1059(15) Uani 1 1 d . A .
H2A H 0.1198 0.4146 0.1748 0.159 Uiso 1 1 calc R . .
O1 O 0.4240(7) 0.5861(5) 0.1637(3) 0.0997(15) Uani 1 1 d . A .
N1 N 0.6079(7) 1.0571(6) -0.2141(2) 0.0765(14) Uani 1 1 d . . .
H1A H 0.4980 1.1316 -0.2146 0.115 Uiso 1 1 calc R A .
H1B H 0.5889 0.9974 -0.2519 0.115 Uiso 1 1 calc R . .
H1C H 0.7513 1.1005 -0.2139 0.115 Uiso 1 1 calc R . .

loop_
_atom_site_aniso_label
_atom_site_aniso_U_11
_atom_site_aniso_U_22
_atom_site_aniso_U_33
_atom_site_aniso_U_23
_atom_site_aniso_U_13
_atom_site_aniso_U_12
C3 0.059(3) 0.069(4) 0.103(5) 0.010(3) -0.018(3) -0.018(3)
C4 0.064(4) 0.084(4) 0.109(5) 0.012(4) -0.030(3) -0.019(3)
C1 0.047(3) 0.052(3) 0.077(4) -0.001(3) 0.000(3) 0.001(2)
C6 0.063(3) 0.075(4) 0.118(5) 0.033(4) -0.030(3) -0.025(3)
C9 0.056(3) 0.061(4) 0.132(6) -0.014(4) 0.007(4) -0.009(3)
C2 0.051(3) 0.068(3) 0.080(4) -0.002(3) -0.011(3) -0.007(3)
C5 0.051(3) 0.071(4) 0.091(4) -0.001(3) -0.008(3) -0.016(3)
Cl1 0.0537(8) 0.0855(10) 0.1011(11) 0.0078(9) -0.0001(7) -0.0029(7)
O2 0.079(3) 0.126(4) 0.113(4) -0.023(3) 0.006(3) -0.036(3)
O1 0.072(3) 0.094(3) 0.132(4) -0.009(3) -0.016(3) -0.023(2)
N1 0.056(3) 0.086(3) 0.088(3) 0.002(3) 0.000(2) -0.012(2)

loop_
_atom_type_symbol
_atom_type_description
_atom_type_scat_dispersion_real
_atom_type_scat_dispersion_imag
_atom_type_scat_source
C C 0.0033 0.0016 'International Tables Vol C Tables 4.2.6.8 and 6.1.1.4'
H H 0.0000 0.0000 'International Tables Vol C Tables 4.2.6.8 and 6.1.1.4'
Cl Cl 0.1484 0.1585 'International Tables Vol C Tables 4.2.6.8 and 6.1.1.4'
N N 0.0061 0.0033 'International Tables Vol C Tables 4.2.6.8 and 6.1.1.4'
O O 0.0106 0.0060 'International Tables Vol C Tables 4.2.6.8 and 6.1.1.4'

loop_
_geom_angle_atom_site_label_1
_geom_angle_atom_site_label_2
_geom_angle_atom_site_label_3
_geom_angle
_geom_angle_site_symmetry_1
_geom_angle_site_symmetry_3
C8A C7A C6 126.2(7) . .
C7A C8A C9 121.2(8) . .
C8B C7B C6 111.4(11) . .
C8B C7B C8B 87.1(12) . 3_665
C6 C7B C8B 133.2(13) . 3_665
C7B C8B C7B 92.9(12) . 3_665
C7B C8B C9 113.9(11) . .
C7B C8B C9 112.7(10) 3_665 .
C2 C3 C6 120.6(5) . .
C5 C4 C6 121.0(5) . .
C5 C1 C2 121.4(5) . .
C5 C1 N1 120.2(5) . .
C2 C1 N1 118.4(5) . .
C3 C6 C4 117.9(5) . .
C3 C6 C7B 116.1(7) . .
C4 C6 C7B 115.2(7) . .
C3 C6 C7A 122.6(5) . .
C4 C6 C7A 118.4(6) . .
C7B C6 C7A 43.1(6) . .
O1 C9 O2 120.9(7) . .
O1 C9 C8A 121.4(6) . .
O2 C9 C8A 117.4(7) . .
O1 C9 C8B 128.1(7) . .
O2 C9 C8B 106.3(7) . .
C8A C9 C8B 28.7(6) . .
C1 C2 C3 120.0(5) . .
C1 C5 C4 119.0(5) . .

loop_
_geom_bond_atom_site_label_1
_geom_bond_atom_site_label_2
_geom_bond_distance
_geom_bond_site_symmetry_2
C7A C8A 1.317(10) .
C7A C6 1.537(9) .
C8A C9 1.340(10) .
C7B C8B 1.52(2) .
C7B C6 1.531(16) .
C7B C8B 1.64(3) 3_665
C8B C7B 1.64(3) 3_665
C8B C9 1.821(18) .
C3 C2 1.372(7) .
C3 C6 1.386(7) .
C4 C5 1.381(8) .
C4 C6 1.393(7) .
C1 C5 1.358(7) .
C1 C2 1.359(6) .
C1 N1 1.451(6) .
C9 O1 1.206(7) .
C9 O2 1.318(6) .
